data_7717272
loop_
_publ_author_name
'Kracht, Felix'
'Stuhl, Christoph'
'Maichle-M&#xf6;ssmer, C&#xe4;cilia'
'Anwander, Reiner'

_publ_section_title
;
 Reactivity of Mg(AlMe<sub>4</sub>)<sub>2</sub> towards neutral
 tris(pyrazolyl)alkanes.
;
_journal_issue 48
_journal_name_full 'Dalton transactions (Cambridge, England : 2003)'
_journal_page_first 19280
_journal_page_last 19291
_journal_paper_doi 10.1039/d4dt02722a
_journal_volume 53
_journal_year 2024
_chemical_formula_sum 'C59 H75 Al Mg N6'
_chemical_formula_weight 919.54
_chemical_properties_physical Air-sensitive,Moisture-sensitive
_space_group_crystal_system triclinic
_space_group_IT_number 2
_space_group_name_Hall '-P 1'
_space_group_name_H-M_alt 'P -1'
_atom_sites_solution_hydrogens mixed
_audit_creation_method SHELXL-2019/3
_audit_update_record
;
2024-09-25 deposited with the CCDC.	2024-10-21 downloaded from the CCDC.
;
_cell_angle_alpha 88.421(3)
_cell_angle_beta 83.625(3)
_cell_angle_gamma 78.741(3)
_cell_formula_units_Z 2
_cell_length_a 12.9915(16)
_cell_length_b 13.6495(17)
_cell_length_c 15.6799(19)
_cell_measurement_reflns_used 9549
_cell_measurement_temperature 100(2)
_cell_measurement_theta_max 24.84
_cell_measurement_theta_min 2.178
_cell_volume 2710.1(6)
_computing_cell_refinement 'SAINT V8.38A (Bruker AXS Inc., 2017)'
_computing_data_collection 'APEX3 v2017.3-0 (Bruker AXS)'
_computing_data_reduction 'SAINT V8.38A (Bruker AXS Inc., 2017)'
_computing_structure_refinement 'SHELXL-2019/2 (Sheldrick, 2019)'
_computing_structure_solution 'SHELXT 2014/5 (Sheldrick, 2014)'
_diffrn_ambient_temperature 100(2)
_diffrn_measured_fraction_theta_full 0.998
_diffrn_measured_fraction_theta_max 0.998
_diffrn_measurement_device_type 'Bruker APEX II DUO'
_diffrn_measurement_method 'omega scans'
_diffrn_radiation_type MoK\a
_diffrn_radiation_wavelength 0.71073
_diffrn_reflns_av_R_equivalents 0.0585
_diffrn_reflns_av_unetI/netI 0.0402
_diffrn_reflns_Laue_measured_fraction_full 0.998
_diffrn_reflns_Laue_measured_fraction_max 0.998
_diffrn_reflns_limit_h_max 15
_diffrn_reflns_limit_h_min -15
_diffrn_reflns_limit_k_max 16
_diffrn_reflns_limit_k_min -16
_diffrn_reflns_limit_l_max 18
_diffrn_reflns_limit_l_min -18
_diffrn_reflns_number 59387
_diffrn_reflns_point_group_measured_fraction_full 0.998
_diffrn_reflns_point_group_measured_fraction_max 0.998
_diffrn_reflns_theta_full 25.081
_diffrn_reflns_theta_max 25.081
_diffrn_reflns_theta_min 1.307
_diffrn_source 'ImuS-focus sealed tube'
_exptl_absorpt_coefficient_mu 0.091
_exptl_absorpt_correction_type multi-scan
_exptl_absorpt_process_details sadabs
_exptl_crystal_colour colourless
_exptl_crystal_density_diffrn 1.127
_exptl_crystal_description needle
_exptl_crystal_F_000 992
_exptl_crystal_size_max 0.273
_exptl_crystal_size_mid 0.103
_exptl_crystal_size_min 0.089
_exptl_transmission_factor_max 0.7452
_exptl_transmission_factor_min 0.6890
_refine_diff_density_max 0.539
_refine_diff_density_min -0.318
_refine_diff_density_rms 0.044
_refine_ls_extinction_method none
_refine_ls_goodness_of_fit_ref 1.020
_refine_ls_hydrogen_treatment mixed
_refine_ls_matrix_type full
_refine_ls_number_parameters 631
_refine_ls_number_reflns 9624
_refine_ls_number_restraints 0
_refine_ls_restrained_S_all 1.020
_refine_ls_R_factor_all 0.0636
_refine_ls_R_factor_gt 0.0423
_refine_ls_shift/su_max 0.001
_refine_ls_shift/su_mean 0.000
_refine_ls_structure_factor_coef Fsqd
_refine_ls_weighting_details 'w=1/[\s^2^(Fo^2^)+(0.0536P)^2^+1.0131P] where P=(Fo^2^+2Fc^2^)/3'
_refine_ls_weighting_scheme calc
_refine_ls_wR_factor_gt 0.1017
_refine_ls_wR_factor_ref 0.1148
_reflns_Friedel_coverage 0.000
_reflns_number_gt 7299
_reflns_number_total 9624
_reflns_threshold_expression 'I > 2\s(I)'
_cod_data_source_file d4dt02722a2.cif
_cod_data_source_block 10_mo_fk38_0m
_cod_depositor_comments 'Adding full bibliography for 7717265--7717276.cif.'
_cod_database_code 7717272
_shelx_shelxl_version_number 2019/3
_shelx_space_group_comment
;
The symmetry employed for this shelxl refinement is uniquely defined
by the following loop, which should always be used as a source of
symmetry information in preference to the above space-group names.
They are only intended as comments.
;
_shelx_estimated_absorpt_t_min 0.976
_shelx_estimated_absorpt_t_max 0.992

loop_
_space_group_symop_operation_xyz
'x, y, z'
'-x, -y, -z'

loop_
_atom_site_label
_atom_site_type_symbol
_atom_site_fract_x
_atom_site_fract_y
_atom_site_fract_z
_atom_site_U_iso_or_equiv
_atom_site_adp_type
_atom_site_occupancy
_atom_site_site_symmetry_order
_atom_site_calc_flag
_atom_site_refinement_flags_posn
_atom_site_refinement_flags_adp
_atom_site_refinement_flags_occupancy
_atom_site_disorder_assembly
_atom_site_disorder_group
C01 C 0.74775(14) 0.41762(13) 0.12040(11) 0.0219(4) Uani 1 1 d . . . . .
C02 C 0.81133(15) 0.32217(14) 0.08002(13) 0.0263(4) Uani 1 1 d . . . . .
H02A H 0.766066 0.290636 0.047952 0.039 Uiso 1 1 calc R U . . .
H02B H 0.838755 0.276442 0.125078 0.039 Uiso 1 1 calc R U . . .
H02C H 0.870352 0.337616 0.040890 0.039 Uiso 1 1 calc R U . . .
C1 C 0.52457(14) 0.42091(14) 0.27627(11) 0.0224(4) Uani 1 1 d . . . . .
C2 C 0.54550(15) 0.31854(14) 0.25641(12) 0.0278(4) Uani 1 1 d . . . . .
H2 H 0.507017 0.269580 0.279277 0.033 Uiso 1 1 calc R U . . .
C3 C 0.63244(15) 0.30421(14) 0.19758(12) 0.0267(4) Uani 1 1 d . . . . .
H3 H 0.666160 0.242625 0.171378 0.032 Uiso 1 1 calc R U . . .
C4 C 0.43978(14) 0.47546(13) 0.33725(11) 0.0219(4) Uani 1 1 d . . . . .
C5 C 0.45769(15) 0.54796(14) 0.39192(12) 0.0252(4) Uani 1 1 d . . . . .
H5 H 0.525502 0.565043 0.388606 0.030 Uiso 1 1 calc R U . . .
C6 C 0.37761(15) 0.59497(14) 0.45072(12) 0.0248(4) Uani 1 1 d . . . . .
H6 H 0.391588 0.644394 0.486946 0.030 Uiso 1 1 calc R U . . .
C7 C 0.27640(14) 0.57227(13) 0.45880(11) 0.0218(4) Uani 1 1 d . . . . .
C8 C 0.25959(15) 0.50086(14) 0.40271(12) 0.0245(4) Uani 1 1 d . . . . .
H8 H 0.191564 0.484353 0.405407 0.029 Uiso 1 1 calc R U . . .
C9 C 0.33901(14) 0.45337(14) 0.34326(12) 0.0232(4) Uani 1 1 d . . . . .
H9 H 0.324651 0.405090 0.306072 0.028 Uiso 1 1 calc R U . . .
C10 C 0.19036(15) 0.62592(14) 0.52557(12) 0.0250(4) Uani 1 1 d . . . . .
C11 C 0.16160(17) 0.73657(15) 0.49984(14) 0.0338(5) Uani 1 1 d . . . . .
H11A H 0.224083 0.767075 0.498499 0.051 Uiso 1 1 calc R U . . .
H11B H 0.105778 0.771375 0.541748 0.051 Uiso 1 1 calc R U . . .
H11C H 0.136621 0.741793 0.442862 0.051 Uiso 1 1 calc R U . . .
C12 C 0.23101(16) 0.61820(17) 0.61463(12) 0.0352(5) Uani 1 1 d . . . . .
H12A H 0.250413 0.547718 0.630930 0.053 Uiso 1 1 calc R U . . .
H12B H 0.175444 0.652499 0.657002 0.053 Uiso 1 1 calc R U . . .
H12C H 0.293042 0.649467 0.612608 0.053 Uiso 1 1 calc R U . . .
C13 C 0.09007(15) 0.58202(16) 0.53231(14) 0.0326(5) Uani 1 1 d . . . . .
H13A H 0.059902 0.590647 0.477386 0.049 Uiso 1 1 calc R U . . .
H13B H 0.038683 0.616571 0.577484 0.049 Uiso 1 1 calc R U . . .
H13C H 0.107365 0.510703 0.546365 0.049 Uiso 1 1 calc R U . . .
C14 C 0.59773(14) 0.60644(14) -0.00336(12) 0.0239(4) Uani 1 1 d . . . . .
C15 C 0.65222(16) 0.54568(15) -0.07063(12) 0.0304(5) Uani 1 1 d . . . . .
H15 H 0.646759 0.556370 -0.130214 0.036 Uiso 1 1 calc R U . . .
C16 C 0.71482(16) 0.46793(15) -0.03345(12) 0.0283(4) Uani 1 1 d . . . . .
H16 H 0.761507 0.413829 -0.062474 0.034 Uiso 1 1 calc R U . . .
C17 C 0.52097(15) 0.70102(14) -0.00794(12) 0.0239(4) Uani 1 1 d . . . . .
C18 C 0.43145(15) 0.72398(14) 0.05039(12) 0.0253(4) Uani 1 1 d . . . . .
H18 H 0.417506 0.677020 0.093875 0.030 Uiso 1 1 calc R U . . .
C19 C 0.36199(15) 0.81477(14) 0.04596(12) 0.0262(4) Uani 1 1 d . . . . .
H19 H 0.301069 0.828770 0.086472 0.031 Uiso 1 1 calc R U . . .
C20 C 0.37982(15) 0.88604(14) -0.01687(12) 0.0256(4) Uani 1 1 d . . . . .
C21 C 0.46848(16) 0.86083(14) -0.07656(12) 0.0275(4) Uani 1 1 d . . . . .
H21 H 0.481665 0.906866 -0.121065 0.033 Uiso 1 1 calc R U . . .
C22 C 0.53754(16) 0.77045(14) -0.07242(12) 0.0270(4) Uani 1 1 d . . . . .
H22 H 0.597185 0.755360 -0.114095 0.032 Uiso 1 1 calc R U . . .
C23 C 0.30348(16) 0.98730(15) -0.01855(13) 0.0303(5) Uani 1 1 d . . . . .
C24 C 0.34980(18) 1.06271(16) -0.07776(14) 0.0383(5) Uani 1 1 d . . . . .
H24A H 0.360771 1.038393 -0.136927 0.057 Uiso 1 1 calc R U . . .
H24B H 0.417470 1.070706 -0.059621 0.057 Uiso 1 1 calc R U . . .
H24C H 0.300777 1.127245 -0.074580 0.057 Uiso 1 1 calc R U . . .
C25 C 0.20041(18) 0.97063(17) -0.05001(16) 0.0445(6) Uani 1 1 d . . . . .
H25A H 0.150282 1.034383 -0.050250 0.067 Uiso 1 1 calc R U . . .
H25B H 0.169990 0.923387 -0.011572 0.067 Uiso 1 1 calc R U . . .
H25C H 0.215201 0.943492 -0.108261 0.067 Uiso 1 1 calc R U . . .
C26 C 0.27935(18) 1.03180(15) 0.07212(14) 0.0373(5) Uani 1 1 d . . . . .
H26A H 0.233139 1.097598 0.070041 0.056 Uiso 1 1 calc R U . . .
H26B H 0.345430 1.038679 0.093879 0.056 Uiso 1 1 calc R U . . .
H26C H 0.244112 0.987483 0.110255 0.056 Uiso 1 1 calc R U . . .
C27 C 0.85097(14) 0.58819(13) 0.23600(11) 0.0206(4) Uani 1 1 d . . . . .
C28 C 0.93915(14) 0.51074(13) 0.22823(11) 0.0218(4) Uani 1 1 d . . . . .
H28 H 1.003410 0.510788 0.251812 0.026 Uiso 1 1 calc R U . . .
C29 C 0.91874(14) 0.43371(13) 0.18088(11) 0.0216(4) Uani 1 1 d . . . . .
C30 C 0.84045(14) 0.68660(13) 0.27605(11) 0.0199(4) Uani 1 1 d . . . . .
C31 C 0.89489(14) 0.69568(14) 0.34643(12) 0.0238(4) Uani 1 1 d . . . . .
H31 H 0.934088 0.637538 0.370692 0.029 Uiso 1 1 calc R U . . .
C32 C 0.89256(15) 0.78842(14) 0.38142(12) 0.0250(4) Uani 1 1 d . . . . .
H32 H 0.929402 0.792412 0.429875 0.030 Uiso 1 1 calc R U . . .
C33 C 0.83746(14) 0.87586(13) 0.34720(11) 0.0215(4) Uani 1 1 d . . . . .
C34 C 0.78292(14) 0.86597(14) 0.27732(12) 0.0242(4) Uani 1 1 d . . . . .
H34 H 0.743865 0.924083 0.252897 0.029 Uiso 1 1 calc R U . . .
C35 C 0.78421(14) 0.77333(13) 0.24245(12) 0.0232(4) Uani 1 1 d . . . . .
H35 H 0.745995 0.769214 0.194840 0.028 Uiso 1 1 calc R U . . .
C36 C 0.83925(15) 0.97786(14) 0.38615(12) 0.0245(4) Uani 1 1 d . . . . .
C37 C 0.78525(16) 1.06503(14) 0.33313(13) 0.0289(4) Uani 1 1 d . . . . .
H37A H 0.820101 1.061168 0.274258 0.043 Uiso 1 1 calc R U . . .
H37B H 0.790352 1.128351 0.358769 0.043 Uiso 1 1 calc R U . . .
H37C H 0.710771 1.061325 0.332450 0.043 Uiso 1 1 calc R U . . .
C38 C 0.95426(15) 0.98931(15) 0.38879(13) 0.0306(5) Uani 1 1 d . . . . .
H38A H 0.989441 0.988970 0.330154 0.046 Uiso 1 1 calc R U . . .
H38B H 0.991241 0.933705 0.421478 0.046 Uiso 1 1 calc R U . . .
H38C H 0.955410 1.052560 0.416433 0.046 Uiso 1 1 calc R U . . .
C39 C 0.78273(17) 0.98244(15) 0.47753(13) 0.0333(5) Uani 1 1 d . . . . .
H39A H 0.710144 0.972909 0.475852 0.050 Uiso 1 1 calc R U . . .
H39B H 0.781687 1.047698 0.502513 0.050 Uiso 1 1 calc R U . . .
H39C H 0.820210 0.929641 0.512649 0.050 Uiso 1 1 calc R U . . .
C40 C 1.09310(17) 0.32412(17) 0.02485(14) 0.0375(5) Uani 1 1 d . . . . .
H40A H 1.062205 0.278844 -0.007553 0.056 Uiso 1 1 calc R U . . .
H40B H 1.170251 0.305109 0.016410 0.056 Uiso 1 1 calc R U . . .
H40C H 1.071251 0.392787 0.004524 0.056 Uiso 1 1 calc R U . . .
C41 C 1.00846(17) 0.18300(15) 0.18635(16) 0.0396(5) Uani 1 1 d . . . . .
H41A H 0.986228 0.151612 0.137851 0.059 Uiso 1 1 calc R U . . .
H41B H 0.951110 0.192858 0.233334 0.059 Uiso 1 1 calc R U . . .
H41C H 1.070944 0.139764 0.205990 0.059 Uiso 1 1 calc R U . . .
C42 C 1.15260(15) 0.34489(15) 0.21951(13) 0.0310(5) Uani 1 1 d . . . . .
H42A H 1.217518 0.294684 0.208145 0.046 Uiso 1 1 calc R U . . .
H42B H 1.126633 0.343290 0.280548 0.046 Uiso 1 1 calc R U . . .
H42C H 1.167271 0.411296 0.204263 0.046 Uiso 1 1 calc R U . . .
C44 C 1.17506(15) 0.83171(15) 0.24624(12) 0.0267(4) Uani 1 1 d . . . . .
C43 C 0.51718(17) 0.75124(16) 0.24934(15) 0.0292(5) Uani 1 1 d . . . . .
H45A H 0.5181(19) 0.8042(19) 0.2050(17) 0.058(7) Uiso 1 1 d . . . . .
H45B H 0.445(2) 0.7467(18) 0.2627(16) 0.056(7) Uiso 1 1 d . . . . .
H45C H 0.545(2) 0.776(2) 0.2963(18) 0.067(8) Uiso 1 1 d . . . . .
C48 C 1.05135(15) 0.80069(15) 0.15053(12) 0.0286(4) Uani 1 1 d . . . . .
H48 H 0.998877 0.825732 0.113603 0.034 Uiso 1 1 calc R U . . .
C49 C 1.09718(15) 0.86622(15) 0.19235(12) 0.0285(4) Uani 1 1 d . . . . .
H49 H 1.075152 0.936091 0.184200 0.034 Uiso 1 1 calc R U . . .
C50 C 1.22565(17) 0.90270(16) 0.29149(14) 0.0370(5) Uani 1 1 d . . . . .
H50A H 1.299659 0.896360 0.267735 0.056 Uiso 1 1 calc R U . . .
H50B H 1.222074 0.886638 0.352919 0.056 Uiso 1 1 calc R U . . .
H50C H 1.188171 0.971332 0.283282 0.056 Uiso 1 1 calc R U . . .
C51 C 0.39985(16) 0.18869(15) 0.44097(13) 0.0331(5) Uani 1 1 d . . . . .
C52 C 0.48562(17) 0.10963(17) 0.43330(15) 0.0389(5) Uani 1 1 d . . . . .
H52 H 0.536651 0.103210 0.473077 0.047 Uiso 1 1 calc R U . . .
C53 C 0.49792(18) 0.03986(18) 0.36840(16) 0.0446(6) Uani 1 1 d . . . . .
H53 H 0.556605 -0.014227 0.364744 0.054 Uiso 1 1 calc R U . . .
C54 C 0.42558(19) 0.04838(17) 0.30911(15) 0.0431(6) Uani 1 1 d . . . . .
H54 H 0.434309 0.000787 0.264513 0.052 Uiso 1 1 calc R U . . .
C45 C 1.20551(15) 0.72874(15) 0.25699(12) 0.0274(4) Uani 1 1 d . . . . .
H45 H 1.258914 0.703329 0.292982 0.033 Uiso 1 1 calc R U . . .
C46 C 1.15887(15) 0.66309(15) 0.21584(12) 0.0276(4) Uani 1 1 d . . . . .
H46 H 1.179877 0.593174 0.224350 0.033 Uiso 1 1 calc R U . . .
C47 C 1.08172(15) 0.69881(15) 0.16232(12) 0.0279(4) Uani 1 1 d . . . . .
H47 H 1.049964 0.653670 0.133964 0.034 Uiso 1 1 calc R U . . .
C55 C 0.34022(19) 0.12724(16) 0.31559(15) 0.0403(6) Uani 1 1 d . . . . .
H55 H 0.290173 0.134127 0.274945 0.048 Uiso 1 1 calc R U . . .
C56 C 0.32727(17) 0.19619(15) 0.38092(14) 0.0350(5) Uani 1 1 d . . . . .
H56 H 0.267847 0.249546 0.384864 0.042 Uiso 1 1 calc R U . . .
C57 C 0.38513(19) 0.26245(18) 0.51326(15) 0.0444(6) Uani 1 1 d . . . . .
H57A H 0.378846 0.330296 0.489578 0.067 Uiso 1 1 calc R U . . .
H57B H 0.446113 0.247634 0.546334 0.067 Uiso 1 1 calc R U . . .
H57C H 0.320861 0.257354 0.550845 0.067 Uiso 1 1 calc R U . . .
N1 N 0.66219(12) 0.39356(11) 0.18313(10) 0.0221(3) Uani 1 1 d . . . . .
N2 N 0.59531(11) 0.46680(11) 0.23124(9) 0.0210(3) Uani 1 1 d . . . . .
N3 N 0.69801(12) 0.48222(11) 0.05275(9) 0.0226(3) Uani 1 1 d . . . . .
N4 N 0.62579(11) 0.56795(11) 0.07230(10) 0.0219(3) Uani 1 1 d . . . . .
N5 N 0.81612(11) 0.46920(11) 0.16333(10) 0.0210(3) Uani 1 1 d . . . . .
N6 N 0.77298(11) 0.56306(11) 0.19697(9) 0.0210(3) Uani 1 1 d . . . . .
Al1 Al 1.04338(4) 0.31517(4) 0.14937(4) 0.02406(14) Uani 1 1 d . . . . .
Mg1 Mg 0.61006(5) 0.61762(4) 0.20106(4) 0.02095(15) Uani 1 1 d . . . . .

loop_
_atom_site_aniso_label
_atom_site_aniso_U_11
_atom_site_aniso_U_22
_atom_site_aniso_U_33
_atom_site_aniso_U_23
_atom_site_aniso_U_13
_atom_site_aniso_U_12
C01 0.0212(10) 0.0231(10) 0.0222(10) -0.0021(8) -0.0062(8) -0.0036(8)
C02 0.0249(10) 0.0241(10) 0.0307(11) -0.0056(8) -0.0083(9) -0.0028(8)
C1 0.0242(10) 0.0243(10) 0.0209(9) 0.0014(8) -0.0092(8) -0.0062(8)
C2 0.0319(11) 0.0237(10) 0.0308(11) 0.0012(9) -0.0052(9) -0.0116(9)
C3 0.0301(11) 0.0201(10) 0.0310(11) -0.0049(8) -0.0060(9) -0.0049(8)
C4 0.0257(10) 0.0205(9) 0.0207(9) 0.0031(8) -0.0068(8) -0.0054(8)
C5 0.0254(10) 0.0284(10) 0.0254(10) 0.0015(8) -0.0068(8) -0.0117(8)
C6 0.0281(10) 0.0251(10) 0.0235(10) -0.0019(8) -0.0073(8) -0.0082(8)
C7 0.0246(10) 0.0209(9) 0.0208(9) 0.0052(8) -0.0074(8) -0.0047(8)
C8 0.0232(10) 0.0253(10) 0.0275(10) 0.0045(8) -0.0081(8) -0.0082(8)
C9 0.0270(10) 0.0225(10) 0.0231(10) 0.0007(8) -0.0081(8) -0.0088(8)
C10 0.0260(10) 0.0277(10) 0.0223(10) 0.0020(8) -0.0057(8) -0.0061(8)
C11 0.0373(12) 0.0291(11) 0.0329(11) -0.0031(9) -0.0013(10) -0.0022(9)
C12 0.0298(11) 0.0528(14) 0.0232(10) 0.0008(10) -0.0045(9) -0.0079(10)
C13 0.0260(11) 0.0379(12) 0.0338(11) -0.0025(9) -0.0018(9) -0.0068(9)
C14 0.0243(10) 0.0286(10) 0.0210(10) 0.0010(8) -0.0064(8) -0.0084(8)
C15 0.0339(11) 0.0373(12) 0.0204(10) 0.0009(9) -0.0052(9) -0.0070(9)
C16 0.0299(11) 0.0323(11) 0.0217(10) -0.0075(9) -0.0015(8) -0.0038(9)
C17 0.0261(10) 0.0275(10) 0.0206(9) 0.0006(8) -0.0098(8) -0.0074(8)
C18 0.0267(10) 0.0289(10) 0.0228(10) 0.0067(8) -0.0088(8) -0.0092(8)
C19 0.0249(10) 0.0302(11) 0.0244(10) 0.0024(8) -0.0067(8) -0.0060(8)
C20 0.0295(10) 0.0269(10) 0.0240(10) 0.0027(8) -0.0128(9) -0.0090(8)
C21 0.0363(11) 0.0276(11) 0.0217(10) 0.0058(8) -0.0092(9) -0.0112(9)
C22 0.0302(11) 0.0322(11) 0.0201(10) 0.0001(8) -0.0042(8) -0.0094(9)
C23 0.0335(11) 0.0275(11) 0.0307(11) 0.0048(9) -0.0119(9) -0.0039(9)
C24 0.0509(14) 0.0297(11) 0.0336(12) 0.0085(10) -0.0121(11) -0.0032(10)
C25 0.0375(13) 0.0379(13) 0.0588(15) 0.0035(11) -0.0228(12) 0.0002(10)
C26 0.0469(13) 0.0259(11) 0.0374(12) 0.0007(9) -0.0022(10) -0.0044(10)
C27 0.0224(9) 0.0210(9) 0.0202(9) 0.0014(8) -0.0054(8) -0.0068(8)
C28 0.0205(9) 0.0220(10) 0.0239(10) 0.0003(8) -0.0073(8) -0.0041(8)
C29 0.0208(10) 0.0233(10) 0.0214(9) 0.0029(8) -0.0049(8) -0.0044(8)
C30 0.0182(9) 0.0212(9) 0.0207(9) -0.0012(8) -0.0020(7) -0.0046(7)
C31 0.0253(10) 0.0218(10) 0.0249(10) 0.0020(8) -0.0089(8) -0.0030(8)
C32 0.0295(11) 0.0251(10) 0.0228(10) -0.0021(8) -0.0091(8) -0.0074(8)
C33 0.0205(9) 0.0223(10) 0.0217(9) -0.0017(8) -0.0011(8) -0.0047(8)
C34 0.0249(10) 0.0209(10) 0.0273(10) 0.0018(8) -0.0073(8) -0.0034(8)
C35 0.0232(10) 0.0251(10) 0.0235(10) 0.0014(8) -0.0097(8) -0.0061(8)
C36 0.0290(10) 0.0219(10) 0.0242(10) -0.0036(8) -0.0035(8) -0.0076(8)
C37 0.0336(11) 0.0223(10) 0.0329(11) -0.0008(9) -0.0057(9) -0.0089(9)
C38 0.0318(11) 0.0287(11) 0.0340(11) -0.0057(9) -0.0086(9) -0.0089(9)
C39 0.0454(13) 0.0271(11) 0.0280(11) -0.0050(9) 0.0013(10) -0.0109(10)
C40 0.0299(11) 0.0440(13) 0.0376(12) -0.0082(10) -0.0023(10) -0.0039(10)
C41 0.0338(12) 0.0258(11) 0.0592(15) 0.0036(10) -0.0082(11) -0.0044(9)
C42 0.0249(11) 0.0311(11) 0.0361(12) 0.0001(9) -0.0077(9) -0.0009(9)
C44 0.0250(10) 0.0303(11) 0.0253(10) -0.0041(8) 0.0015(8) -0.0085(8)
C43 0.0263(11) 0.0281(11) 0.0322(12) -0.0036(10) -0.0041(9) -0.0018(9)
C48 0.0260(10) 0.0347(11) 0.0243(10) 0.0018(9) -0.0026(8) -0.0038(9)
C49 0.0290(11) 0.0256(10) 0.0294(11) 0.0009(9) -0.0003(9) -0.0033(9)
C50 0.0365(12) 0.0361(12) 0.0408(13) -0.0042(10) -0.0078(10) -0.0104(10)
C51 0.0342(12) 0.0352(12) 0.0321(11) 0.0120(9) -0.0038(9) -0.0134(10)
C52 0.0313(12) 0.0432(13) 0.0436(13) 0.0089(11) -0.0083(10) -0.0094(10)
C53 0.0316(12) 0.0401(13) 0.0605(16) 0.0027(12) 0.0026(11) -0.0078(10)
C54 0.0480(14) 0.0402(13) 0.0447(14) 0.0013(11) 0.0012(12) -0.0216(11)
C45 0.0267(10) 0.0339(11) 0.0217(10) 0.0013(9) -0.0020(8) -0.0066(9)
C46 0.0321(11) 0.0241(10) 0.0256(10) 0.0005(8) 0.0012(9) -0.0052(9)
C47 0.0300(11) 0.0336(11) 0.0218(10) -0.0032(9) 0.0011(8) -0.0119(9)
C55 0.0487(14) 0.0386(13) 0.0414(13) 0.0141(11) -0.0158(11) -0.0236(11)
C56 0.0351(12) 0.0296(11) 0.0427(13) 0.0133(10) -0.0094(10) -0.0116(9)
C57 0.0495(14) 0.0479(14) 0.0367(13) 0.0033(11) -0.0075(11) -0.0106(12)
N1 0.0230(8) 0.0202(8) 0.0238(8) -0.0031(7) -0.0066(7) -0.0030(7)
N2 0.0206(8) 0.0222(8) 0.0205(8) -0.0013(7) -0.0058(6) -0.0027(7)
N3 0.0222(8) 0.0250(8) 0.0205(8) -0.0043(7) -0.0051(7) -0.0020(7)
N4 0.0209(8) 0.0219(8) 0.0227(8) -0.0018(7) -0.0059(7) -0.0014(6)
N5 0.0211(8) 0.0174(8) 0.0253(8) -0.0047(6) -0.0066(7) -0.0031(6)
N6 0.0231(8) 0.0179(8) 0.0221(8) -0.0015(6) -0.0051(7) -0.0027(6)
Al1 0.0221(3) 0.0224(3) 0.0276(3) -0.0011(2) -0.0047(2) -0.0030(2)
Mg1 0.0215(3) 0.0204(3) 0.0213(3) -0.0010(3) -0.0052(3) -0.0029(3)

loop_
_atom_type_symbol
_atom_type_description
_atom_type_scat_dispersion_real
_atom_type_scat_dispersion_imag
_atom_type_scat_source
C C 0.0033 0.0016 'International Tables Vol C Tables 4.2.6.8 and 6.1.1.4'
H H 0.0000 0.0000 'International Tables Vol C Tables 4.2.6.8 and 6.1.1.4'
N N 0.0061 0.0033 'International Tables Vol C Tables 4.2.6.8 and 6.1.1.4'
Al Al 0.0645 0.0514 'International Tables Vol C Tables 4.2.6.8 and 6.1.1.4'
Mg Mg 0.0486 0.0363 'International Tables Vol C Tables 4.2.6.8 and 6.1.1.4'

loop_
_geom_angle_atom_site_label_1
_geom_angle_atom_site_label_2
_geom_angle_atom_site_label_3
_geom_angle
_geom_angle_site_symmetry_1
_geom_angle_site_symmetry_3
_geom_angle_publ_flag
N5 C01 N1 109.95(14) . . ?
N5 C01 N3 110.52(14) . . ?
N1 C01 N3 107.79(14) . . ?
N5 C01 C02 110.05(14) . . ?
N1 C01 C02 109.40(15) . . ?
N3 C01 C02 109.09(15) . . ?
C01 C02 H02A 109.5 . . ?
C01 C02 H02B 109.5 . . ?
H02A C02 H02B 109.5 . . ?
C01 C02 H02C 109.5 . . ?
H02A C02 H02C 109.5 . . ?
H02B C02 H02C 109.5 . . ?
N2 C1 C2 110.33(17) . . ?
N2 C1 C4 121.72(16) . . ?
C2 C1 C4 127.95(17) . . ?
C3 C2 C1 105.71(17) . . ?
C3 C2 H2 127.1 . . ?
C1 C2 H2 127.1 . . ?
N1 C3 C2 107.76(17) . . ?
N1 C3 H3 126.1 . . ?
C2 C3 H3 126.1 . . ?
C9 C4 C5 118.10(17) . . ?
C9 C4 C1 120.02(16) . . ?
C5 C4 C1 121.86(16) . . ?
C6 C5 C4 120.46(17) . . ?
C6 C5 H5 119.8 . . ?
C4 C5 H5 119.8 . . ?
C5 C6 C7 122.20(17) . . ?
C5 C6 H6 118.9 . . ?
C7 C6 H6 118.9 . . ?
C8 C7 C6 116.48(17) . . ?
C8 C7 C10 123.26(16) . . ?
C6 C7 C10 120.25(16) . . ?
C9 C8 C7 121.94(17) . . ?
C9 C8 H8 119.0 . . ?
C7 C8 H8 119.0 . . ?
C8 C9 C4 120.80(17) . . ?
C8 C9 H9 119.6 . . ?
C4 C9 H9 119.6 . . ?
C13 C10 C7 112.42(16) . . ?
C13 C10 C11 108.26(16) . . ?
C7 C10 C11 108.85(15) . . ?
C13 C10 C12 108.09(16) . . ?
C7 C10 C12 109.98(15) . . ?
C11 C10 C12 109.20(16) . . ?
C10 C11 H11A 109.5 . . ?
C10 C11 H11B 109.5 . . ?
H11A C11 H11B 109.5 . . ?
C10 C11 H11C 109.5 . . ?
H11A C11 H11C 109.5 . . ?
H11B C11 H11C 109.5 . . ?
C10 C12 H12A 109.5 . . ?
C10 C12 H12B 109.5 . . ?
H12A C12 H12B 109.5 . . ?
C10 C12 H12C 109.5 . . ?
H12A C12 H12C 109.5 . . ?
H12B C12 H12C 109.5 . . ?
C10 C13 H13A 109.5 . . ?
C10 C13 H13B 109.5 . . ?
H13A C13 H13B 109.5 . . ?
C10 C13 H13C 109.5 . . ?
H13A C13 H13C 109.5 . . ?
H13B C13 H13C 109.5 . . ?
N4 C14 C15 110.27(16) . . ?
N4 C14 C17 121.14(17) . . ?
C15 C14 C17 128.58(17) . . ?
C16 C15 C14 106.16(17) . . ?
C16 C15 H15 126.9 . . ?
C14 C15 H15 126.9 . . ?
N3 C16 C15 107.29(17) . . ?
N3 C16 H16 126.4 . . ?
C15 C16 H16 126.4 . . ?
C18 C17 C22 118.14(17) . . ?
C18 C17 C14 122.01(17) . . ?
C22 C17 C14 119.85(17) . . ?
C17 C18 C19 120.79(17) . . ?
C17 C18 H18 119.6 . . ?
C19 C18 H18 119.6 . . ?
C18 C19 C20 121.39(18) . . ?
C18 C19 H19 119.3 . . ?
C20 C19 H19 119.3 . . ?
C21 C20 C19 117.21(18) . . ?
C21 C20 C23 122.49(17) . . ?
C19 C20 C23 120.30(18) . . ?
C22 C21 C20 121.48(18) . . ?
C22 C21 H21 119.3 . . ?
C20 C21 H21 119.3 . . ?
C21 C22 C17 120.94(19) . . ?
C21 C22 H22 119.5 . . ?
C17 C22 H22 119.5 . . ?
C24 C23 C25 109.38(17) . . ?
C24 C23 C26 107.87(17) . . ?
C25 C23 C26 109.18(18) . . ?
C24 C23 C20 111.88(17) . . ?
C25 C23 C20 108.49(16) . . ?
C26 C23 C20 110.01(15) . . ?
C23 C24 H24A 109.5 . . ?
C23 C24 H24B 109.5 . . ?
H24A C24 H24B 109.5 . . ?
C23 C24 H24C 109.5 . . ?
H24A C24 H24C 109.5 . . ?
H24B C24 H24C 109.5 . . ?
C23 C25 H25A 109.5 . . ?
C23 C25 H25B 109.5 . . ?
H25A C25 H25B 109.5 . . ?
C23 C25 H25C 109.5 . . ?
H25A C25 H25C 109.5 . . ?
H25B C25 H25C 109.5 . . ?
C23 C26 H26A 109.5 . . ?
C23 C26 H26B 109.5 . . ?
H26A C26 H26B 109.5 . . ?
C23 C26 H26C 109.5 . . ?
H26A C26 H26C 109.5 . . ?
H26B C26 H26C 109.5 . . ?
N6 C27 C28 109.84(16) . . ?
N6 C27 C30 122.14(16) . . ?
C28 C27 C30 127.96(16) . . ?
C29 C28 C27 109.69(16) . . ?
C29 C28 H28 125.2 . . ?
C27 C28 H28 125.2 . . ?
N5 C29 C28 102.45(15) . . ?
N5 C29 Al1 140.03(13) . . ?
C28 C29 Al1 117.20(13) . . ?
C35 C30 C31 117.76(16) . . ?
C35 C30 C27 122.32(16) . . ?
C31 C30 C27 119.73(16) . . ?
C32 C31 C30 120.92(17) . . ?
C32 C31 H31 119.5 . . ?
C30 C31 H31 119.5 . . ?
C31 C32 C33 121.56(17) . . ?
C31 C32 H32 119.2 . . ?
C33 C32 H32 119.2 . . ?
C34 C33 C32 117.08(17) . . ?
C34 C33 C36 122.79(16) . . ?
C32 C33 C36 120.13(16) . . ?
C35 C34 C33 121.63(17) . . ?
C35 C34 H34 119.2 . . ?
C33 C34 H34 119.2 . . ?
C34 C35 C30 121.03(16) . . ?
C34 C35 H35 119.5 . . ?
C30 C35 H35 119.5 . . ?
C37 C36 C39 109.37(16) . . ?
C37 C36 C38 107.65(15) . . ?
C39 C36 C38 109.63(16) . . ?
C37 C36 C33 112.03(15) . . ?
C39 C36 C33 108.66(15) . . ?
C38 C36 C33 109.48(15) . . ?
C36 C37 H37A 109.5 . . ?
C36 C37 H37B 109.5 . . ?
H37A C37 H37B 109.5 . . ?
C36 C37 H37C 109.5 . . ?
H37A C37 H37C 109.5 . . ?
H37B C37 H37C 109.5 . . ?
C36 C38 H38A 109.5 . . ?
C36 C38 H38B 109.5 . . ?
H38A C38 H38B 109.5 . . ?
C36 C38 H38C 109.5 . . ?
H38A C38 H38C 109.5 . . ?
H38B C38 H38C 109.5 . . ?
C36 C39 H39A 109.5 . . ?
C36 C39 H39B 109.5 . . ?
H39A C39 H39B 109.5 . . ?
C36 C39 H39C 109.5 . . ?
H39A C39 H39C 109.5 . . ?
H39B C39 H39C 109.5 . . ?
Al1 C40 H40A 109.5 . . ?
Al1 C40 H40B 109.5 . . ?
H40A C40 H40B 109.5 . . ?
Al1 C40 H40C 109.5 . . ?
H40A C40 H40C 109.5 . . ?
H40B C40 H40C 109.5 . . ?
Al1 C41 H41A 109.5 . . ?
Al1 C41 H41B 109.5 . . ?
H41A C41 H41B 109.5 . . ?
Al1 C41 H41C 109.5 . . ?
H41A C41 H41C 109.5 . . ?
H41B C41 H41C 109.5 . . ?
Al1 C42 H42A 109.5 . . ?
Al1 C42 H42B 109.5 . . ?
H42A C42 H42B 109.5 . . ?
Al1 C42 H42C 109.5 . . ?
H42A C42 H42C 109.5 . . ?
H42B C42 H42C 109.5 . . ?
C49 C44 C45 117.98(18) . . ?
C49 C44 C50 121.45(18) . . ?
C45 C44 C50 120.57(17) . . ?
Mg1 C43 H45A 109.4(14) . . ?
Mg1 C43 H45B 112.4(15) . . ?
H45A C43 H45B 106(2) . . ?
Mg1 C43 H45C 112.7(16) . . ?
H45A C43 H45C 104(2) . . ?
H45B C43 H45C 112(2) . . ?
C49 C48 C47 120.15(18) . . ?
C49 C48 H48 119.9 . . ?
C47 C48 H48 119.9 . . ?
C48 C49 C44 121.24(18) . . ?
C48 C49 H49 119.4 . . ?
C44 C49 H49 119.4 . . ?
C44 C50 H50A 109.5 . . ?
C44 C50 H50B 109.5 . . ?
H50A C50 H50B 109.5 . . ?
C44 C50 H50C 109.5 . . ?
H50A C50 H50C 109.5 . . ?
H50B C50 H50C 109.5 . . ?
C52 C51 C56 117.8(2) . . ?
C52 C51 C57 120.8(2) . . ?
C56 C51 C57 121.4(2) . . ?
C53 C52 C51 121.0(2) . . ?
C53 C52 H52 119.5 . . ?
C51 C52 H52 119.5 . . ?
C54 C53 C52 120.6(2) . . ?
C54 C53 H53 119.7 . . ?
C52 C53 H53 119.7 . . ?
C53 C54 C55 119.0(2) . . ?
C53 C54 H54 120.5 . . ?
C55 C54 H54 120.5 . . ?
C46 C45 C44 120.82(18) . . ?
C46 C45 H45 119.6 . . ?
C44 C45 H45 119.6 . . ?
C45 C46 C47 120.37(18) . . ?
C45 C46 H46 119.8 . . ?
C47 C46 H46 119.8 . . ?
C48 C47 C46 119.43(18) . . ?
C48 C47 H47 120.3 . . ?
C46 C47 H47 120.3 . . ?
C54 C55 C56 120.4(2) . . ?
C54 C55 H55 119.8 . . ?
C56 C55 H55 119.8 . . ?
C55 C56 C51 121.1(2) . . ?
C55 C56 H56 119.4 . . ?
C51 C56 H56 119.4 . . ?
C51 C57 H57A 109.5 . . ?
C51 C57 H57B 109.5 . . ?
H57A C57 H57B 109.5 . . ?
C51 C57 H57C 109.5 . . ?
H57A C57 H57C 109.5 . . ?
H57B C57 H57C 109.5 . . ?
C3 N1 N2 110.61(15) . . ?
C3 N1 C01 128.05(16) . . ?
N2 N1 C01 121.16(14) . . ?
C1 N2 N1 105.59(14) . . ?
C1 N2 Mg1 136.60(13) . . ?
N1 N2 Mg1 116.61(11) . . ?
C16 N3 N4 110.77(15) . . ?
C16 N3 C01 127.53(16) . . ?
N4 N3 C01 121.69(14) . . ?
C14 N4 N3 105.50(15) . . ?
C14 N4 Mg1 136.89(13) . . ?
N3 N4 Mg1 116.30(11) . . ?
C29 N5 N6 113.77(14) . . ?
C29 N5 C01 128.22(15) . . ?
N6 N5 C01 117.85(14) . . ?
C27 N6 N5 104.23(14) . . ?
C27 N6 Mg1 134.33(12) . . ?
N5 N6 Mg1 119.87(11) . . ?
C40 Al1 C42 109.71(9) . . ?
C40 Al1 C41 114.34(10) . . ?
C42 Al1 C41 108.79(9) . . ?
C40 Al1 C29 108.93(8) . . ?
C42 Al1 C29 101.72(8) . . ?
C41 Al1 C29 112.60(9) . . ?
C43 Mg1 N6 130.81(8) . . ?
C43 Mg1 N4 125.98(8) . . ?
N6 Mg1 N4 85.83(6) . . ?
C43 Mg1 N2 129.53(8) . . ?
N6 Mg1 N2 85.13(6) . . ?
N4 Mg1 N2 83.63(6) . . ?

loop_
_geom_bond_atom_site_label_1
_geom_bond_atom_site_label_2
_geom_bond_distance
_geom_bond_site_symmetry_2
_geom_bond_publ_flag
C01 N5 1.463(2) . ?
C01 N1 1.481(2) . ?
C01 N3 1.483(2) . ?
C01 C02 1.513(3) . ?
C02 H02A 0.9800 . ?
C02 H02B 0.9800 . ?
C02 H02C 0.9800 . ?
C1 N2 1.339(2) . ?
C1 C2 1.407(3) . ?
C1 C4 1.472(3) . ?
C2 C3 1.363(3) . ?
C2 H2 0.9500 . ?
C3 N1 1.356(2) . ?
C3 H3 0.9500 . ?
C4 C9 1.392(3) . ?
C4 C5 1.396(3) . ?
C5 C6 1.380(3) . ?
C5 H5 0.9500 . ?
C6 C7 1.400(3) . ?
C6 H6 0.9500 . ?
C7 C8 1.394(3) . ?
C7 C10 1.531(3) . ?
C8 C9 1.383(3) . ?
C8 H8 0.9500 . ?
C9 H9 0.9500 . ?
C10 C13 1.529(3) . ?
C10 C11 1.537(3) . ?
C10 C12 1.541(3) . ?
C11 H11A 0.9800 . ?
C11 H11B 0.9800 . ?
C11 H11C 0.9800 . ?
C12 H12A 0.9800 . ?
C12 H12B 0.9800 . ?
C12 H12C 0.9800 . ?
C13 H13A 0.9800 . ?
C13 H13B 0.9800 . ?
C13 H13C 0.9800 . ?
C14 N4 1.343(2) . ?
C14 C15 1.398(3) . ?
C14 C17 1.475(3) . ?
C15 C16 1.364(3) . ?
C15 H15 0.9500 . ?
C16 N3 1.358(2) . ?
C16 H16 0.9500 . ?
C17 C18 1.387(3) . ?
C17 C22 1.395(3) . ?
C18 C19 1.388(3) . ?
C18 H18 0.9500 . ?
C19 C20 1.398(3) . ?
C19 H19 0.9500 . ?
C20 C21 1.394(3) . ?
C20 C23 1.537(3) . ?
C21 C22 1.381(3) . ?
C21 H21 0.9500 . ?
C22 H22 0.9500 . ?
C23 C24 1.532(3) . ?
C23 C25 1.536(3) . ?
C23 C26 1.537(3) . ?
C24 H24A 0.9800 . ?
C24 H24B 0.9800 . ?
C24 H24C 0.9800 . ?
C25 H25A 0.9800 . ?
C25 H25B 0.9800 . ?
C25 H25C 0.9800 . ?
C26 H26A 0.9800 . ?
C26 H26B 0.9800 . ?
C26 H26C 0.9800 . ?
C27 N6 1.343(2) . ?
C27 C28 1.396(3) . ?
C27 C30 1.474(2) . ?
C28 C29 1.387(3) . ?
C28 H28 0.9500 . ?
C29 N5 1.382(2) . ?
C29 Al1 2.0802(19) . ?
C30 C35 1.388(2) . ?
C30 C31 1.396(2) . ?
C31 C32 1.387(3) . ?
C31 H31 0.9500 . ?
C32 C33 1.393(3) . ?
C32 H32 0.9500 . ?
C33 C34 1.392(3) . ?
C33 C36 1.541(3) . ?
C34 C35 1.388(3) . ?
C34 H34 0.9500 . ?
C35 H35 0.9500 . ?
C36 C37 1.532(3) . ?
C36 C39 1.533(3) . ?
C36 C38 1.538(3) . ?
C37 H37A 0.9800 . ?
C37 H37B 0.9800 . ?
C37 H37C 0.9800 . ?
C38 H38A 0.9800 . ?
C38 H38B 0.9800 . ?
C38 H38C 0.9800 . ?
C39 H39A 0.9800 . ?
C39 H39B 0.9800 . ?
C39 H39C 0.9800 . ?
C40 Al1 1.996(2) . ?
C40 H40A 0.9800 . ?
C40 H40B 0.9800 . ?
C40 H40C 0.9800 . ?
C41 Al1 2.000(2) . ?
C41 H41A 0.9800 . ?
C41 H41B 0.9800 . ?
C41 H41C 0.9800 . ?
C42 Al1 1.996(2) . ?
C42 H42A 0.9800 . ?
C42 H42B 0.9800 . ?
C42 H42C 0.9800 . ?
C44 C49 1.393(3) . ?
C44 C45 1.395(3) . ?
C44 C50 1.505(3) . ?
C43 Mg1 2.090(2) . ?
C43 H45A 0.99(3) . ?
C43 H45B 0.96(3) . ?
C43 H45C 0.95(3) . ?
C48 C49 1.383(3) . ?
C48 C47 1.383(3) . ?
C48 H48 0.9500 . ?
C49 H49 0.9500 . ?
C50 H50A 0.9800 . ?
C50 H50B 0.9800 . ?
C50 H50C 0.9800 . ?
C51 C52 1.389(3) . ?
C51 C56 1.393(3) . ?
C51 C57 1.508(3) . ?
C52 C53 1.388(3) . ?
C52 H52 0.9500 . ?
C53 C54 1.381(3) . ?
C53 H53 0.9500 . ?
C54 C55 1.383(3) . ?
C54 H54 0.9500 . ?
C45 C46 1.385(3) . ?
C45 H45 0.9500 . ?
C46 C47 1.386(3) . ?
C46 H46 0.9500 . ?
C47 H47 0.9500 . ?
C55 C56 1.384(3) . ?
C55 H55 0.9500 . ?
C56 H56 0.9500 . ?
C57 H57A 0.9800 . ?
C57 H57B 0.9800 . ?
C57 H57C 0.9800 . ?
N1 N2 1.371(2) . ?
N2 Mg1 2.1398(16) . ?
N3 N4 1.368(2) . ?
N4 Mg1 2.1231(16) . ?
N5 N6 1.387(2) . ?
N6 Mg1 2.0965(16) . ?

loop_
_geom_torsion_atom_site_label_1
_geom_torsion_atom_site_label_2
_geom_torsion_atom_site_label_3
_geom_torsion_atom_site_label_4
_geom_torsion
_geom_torsion_site_symmetry_1
_geom_torsion_site_symmetry_2
_geom_torsion_site_symmetry_3
_geom_torsion_site_symmetry_4
_geom_torsion_publ_flag
N2 C1 C2 C3 0.3(2) . . . . ?
C4 C1 C2 C3 -179.21(17) . . . . ?
C1 C2 C3 N1 0.1(2) . . . . ?
N2 C1 C4 C9 140.73(18) . . . . ?
C2 C1 C4 C9 -39.8(3) . . . . ?
N2 C1 C4 C5 -41.1(2) . . . . ?
C2 C1 C4 C5 138.4(2) . . . . ?
C9 C4 C5 C6 0.8(3) . . . . ?
C1 C4 C5 C6 -177.42(17) . . . . ?
C4 C5 C6 C7 0.4(3) . . . . ?
C5 C6 C7 C8 -1.4(3) . . . . ?
C5 C6 C7 C10 179.51(16) . . . . ?
C6 C7 C8 C9 1.2(3) . . . . ?
C10 C7 C8 C9 -179.76(16) . . . . ?
C7 C8 C9 C4 0.0(3) . . . . ?
C5 C4 C9 C8 -1.0(3) . . . . ?
C1 C4 C9 C8 177.24(16) . . . . ?
C8 C7 C10 C13 8.2(2) . . . . ?
C6 C7 C10 C13 -172.84(16) . . . . ?
C8 C7 C10 C11 -111.75(19) . . . . ?
C6 C7 C10 C11 67.2(2) . . . . ?
C8 C7 C10 C12 128.66(18) . . . . ?
C6 C7 C10 C12 -52.4(2) . . . . ?
N4 C14 C15 C16 0.2(2) . . . . ?
C17 C14 C15 C16 179.04(18) . . . . ?
C14 C15 C16 N3 0.0(2) . . . . ?
N4 C14 C17 C18 -40.4(3) . . . . ?
C15 C14 C17 C18 140.9(2) . . . . ?
N4 C14 C17 C22 139.57(18) . . . . ?
C15 C14 C17 C22 -39.2(3) . . . . ?
C22 C17 C18 C19 -1.8(3) . . . . ?
C14 C17 C18 C19 178.23(17) . . . . ?
C17 C18 C19 C20 -0.2(3) . . . . ?
C18 C19 C20 C21 2.0(3) . . . . ?
C18 C19 C20 C23 -178.06(17) . . . . ?
C19 C20 C21 C22 -1.8(3) . . . . ?
C23 C20 C21 C22 178.23(17) . . . . ?
C20 C21 C22 C17 -0.1(3) . . . . ?
C18 C17 C22 C21 1.9(3) . . . . ?
C14 C17 C22 C21 -178.05(17) . . . . ?
C21 C20 C23 C24 -13.4(3) . . . . ?
C19 C20 C23 C24 166.69(17) . . . . ?
C21 C20 C23 C25 107.4(2) . . . . ?
C19 C20 C23 C25 -72.6(2) . . . . ?
C21 C20 C23 C26 -133.23(19) . . . . ?
C19 C20 C23 C26 46.8(2) . . . . ?
N6 C27 C28 C29 1.4(2) . . . . ?
C30 C27 C28 C29 -175.67(17) . . . . ?
C27 C28 C29 N5 -0.89(19) . . . . ?
C27 C28 C29 Al1 173.88(12) . . . . ?
N6 C27 C30 C35 -34.8(3) . . . . ?
C28 C27 C30 C35 142.03(19) . . . . ?
N6 C27 C30 C31 150.23(17) . . . . ?
C28 C27 C30 C31 -33.0(3) . . . . ?
C35 C30 C31 C32 0.0(3) . . . . ?
C27 C30 C31 C32 175.27(17) . . . . ?
C30 C31 C32 C33 -1.0(3) . . . . ?
C31 C32 C33 C34 1.3(3) . . . . ?
C31 C32 C33 C36 -178.24(17) . . . . ?
C32 C33 C34 C35 -0.7(3) . . . . ?
C36 C33 C34 C35 178.78(17) . . . . ?
C33 C34 C35 C30 -0.1(3) . . . . ?
C31 C30 C35 C34 0.5(3) . . . . ?
C27 C30 C35 C34 -174.59(17) . . . . ?
C34 C33 C36 C37 -6.3(3) . . . . ?
C32 C33 C36 C37 173.18(17) . . . . ?
C34 C33 C36 C39 114.6(2) . . . . ?
C32 C33 C36 C39 -65.9(2) . . . . ?
C34 C33 C36 C38 -125.67(19) . . . . ?
C32 C33 C36 C38 53.8(2) . . . . ?
C47 C48 C49 C44 0.6(3) . . . . ?
C45 C44 C49 C48 -0.1(3) . . . . ?
C50 C44 C49 C48 179.62(18) . . . . ?
C56 C51 C52 C53 -0.6(3) . . . . ?
C57 C51 C52 C53 178.1(2) . . . . ?
C51 C52 C53 C54 0.9(3) . . . . ?
C52 C53 C54 C55 -0.4(3) . . . . ?
C49 C44 C45 C46 -0.6(3) . . . . ?
C50 C44 C45 C46 179.69(18) . . . . ?
C44 C45 C46 C47 0.8(3) . . . . ?
C49 C48 C47 C46 -0.5(3) . . . . ?
C45 C46 C47 C48 -0.2(3) . . . . ?
C53 C54 C55 C56 -0.4(3) . . . . ?
C54 C55 C56 C51 0.6(3) . . . . ?
C52 C51 C56 C55 -0.1(3) . . . . ?
C57 C51 C56 C55 -178.85(19) . . . . ?
C2 C3 N1 N2 -0.5(2) . . . . ?
C2 C3 N1 C01 -175.57(16) . . . . ?
N5 C01 N1 C3 -128.89(18) . . . . ?
N3 C01 N1 C3 110.57(19) . . . . ?
C02 C01 N1 C3 -7.9(2) . . . . ?
N5 C01 N1 N2 56.52(19) . . . . ?
N3 C01 N1 N2 -64.01(19) . . . . ?
C02 C01 N1 N2 177.49(14) . . . . ?
C2 C1 N2 N1 -0.57(19) . . . . ?
C4 C1 N2 N1 178.95(15) . . . . ?
C2 C1 N2 Mg1 165.76(13) . . . . ?
C4 C1 N2 Mg1 -14.7(3) . . . . ?
C3 N1 N2 C1 0.67(18) . . . . ?
C01 N1 N2 C1 176.12(14) . . . . ?
C3 N1 N2 Mg1 -168.87(12) . . . . ?
C01 N1 N2 Mg1 6.58(18) . . . . ?
C15 C16 N3 N4 -0.1(2) . . . . ?
C15 C16 N3 C01 179.90(17) . . . . ?
N5 C01 N3 C16 113.1(2) . . . . ?
N1 C01 N3 C16 -126.71(18) . . . . ?
C02 C01 N3 C16 -8.0(2) . . . . ?
N5 C01 N3 N4 -66.9(2) . . . . ?
N1 C01 N3 N4 53.3(2) . . . . ?
C02 C01 N3 N4 172.03(15) . . . . ?
C15 C14 N4 N3 -0.3(2) . . . . ?
C17 C14 N4 N3 -179.21(16) . . . . ?
C15 C14 N4 Mg1 165.50(14) . . . . ?
C17 C14 N4 Mg1 -13.4(3) . . . . ?
C16 N3 N4 C14 0.24(19) . . . . ?
C01 N3 N4 C14 -179.79(15) . . . . ?
C16 N3 N4 Mg1 -168.95(12) . . . . ?
C01 N3 N4 Mg1 11.0(2) . . . . ?
C28 C29 N5 N6 0.09(19) . . . . ?
Al1 C29 N5 N6 -172.67(15) . . . . ?
C28 C29 N5 C01 -175.01(16) . . . . ?
Al1 C29 N5 C01 12.2(3) . . . . ?
N1 C01 N5 C29 109.50(19) . . . . ?
N3 C01 N5 C29 -131.63(18) . . . . ?
C02 C01 N5 C29 -11.1(2) . . . . ?
N1 C01 N5 N6 -65.43(19) . . . . ?
N3 C01 N5 N6 53.4(2) . . . . ?
C02 C01 N5 N6 174.00(15) . . . . ?
C28 C27 N6 N5 -1.30(19) . . . . ?
C30 C27 N6 N5 176.02(15) . . . . ?
C28 C27 N6 Mg1 163.72(13) . . . . ?
C30 C27 N6 Mg1 -19.0(3) . . . . ?
C29 N5 N6 C27 0.76(19) . . . . ?
C01 N5 N6 C27 176.41(15) . . . . ?
C29 N5 N6 Mg1 -166.92(12) . . . . ?
C01 N5 N6 Mg1 8.72(19) . . . . ?
